data_7055535
loop_
_publ_author_name
'Crandall, Laura A.'
'Rhoda, Hannah M.'
'Nemykin, Victor N.'
'Ziegler, Christopher J.'

_publ_section_title
;
 Boron templated synthesis of a BODIPY analogue from a phthalocyanine
 precursor
;
_journal_issue 7
_journal_name_full 'New J. Chem.'
_journal_page_first 5675
_journal_paper_doi 10.1039/C6NJ00085A
_journal_volume 40
_journal_year 2016
_chemical_formula_sum 'C29 H21 B Cl2 N4 O'
_chemical_formula_weight 523.21
_space_group_crystal_system triclinic
_space_group_IT_number 2
_space_group_name_Hall '-P 1'
_space_group_name_H-M_alt 'P -1'
_symmetry_space_group_name_Hall '-P 1'
_symmetry_space_group_name_H-M 'P -1'
_atom_sites_solution_hydrogens mixed
_audit_creation_method SHELXL-2014/7
_audit_update_record
;
2016-04-22 deposited with the CCDC.
2016-05-04 downloaded from the CCDC.
;
_cell_angle_alpha 78.972(2)
_cell_angle_beta 86.357(3)
_cell_angle_gamma 84.524(3)
_cell_formula_units_Z 2
_cell_length_a 8.8161(5)
_cell_length_b 10.6099(6)
_cell_length_c 13.5285(8)
_cell_measurement_reflns_used 7749
_cell_measurement_temperature 100(2)
_cell_measurement_theta_max 25.98
_cell_measurement_theta_min 2.32
_cell_volume 1235.06(12)
_computing_cell_refinement 'Bruker SAINT'
_computing_data_collection 'Bruker APEX2'
_computing_data_reduction 'Bruker SAINT'
_computing_molecular_graphics 'Bruker SHELXTL'
_computing_publication_material 'Bruker SHELXTL'
_computing_structure_refinement 'SHELXL-2014/7 (Sheldrick, 2014)'
_computing_structure_solution 'SHELXS-97 (Sheldrick, 2008)'
_diffrn_ambient_temperature 100(2)
_diffrn_measured_fraction_theta_full 0.979
_diffrn_measured_fraction_theta_max 0.948
_diffrn_measurement_device_type 'Bruker APEX-II CCD'
_diffrn_measurement_method '\f and \w scans'
_diffrn_radiation_type MoK\a
_diffrn_radiation_wavelength 0.71073
_diffrn_reflns_av_R_equivalents 0.0833
_diffrn_reflns_av_unetI/netI 0.5272
_diffrn_reflns_Laue_measured_fraction_full 0.979
_diffrn_reflns_Laue_measured_fraction_max 0.948
_diffrn_reflns_limit_h_max 10
_diffrn_reflns_limit_h_min -10
_diffrn_reflns_limit_k_max 12
_diffrn_reflns_limit_k_min -13
_diffrn_reflns_limit_l_max 16
_diffrn_reflns_limit_l_min -16
_diffrn_reflns_number 14690
_diffrn_reflns_point_group_measured_fraction_full 0.979
_diffrn_reflns_point_group_measured_fraction_max 0.948
_diffrn_reflns_theta_full 25.242
_diffrn_reflns_theta_max 26.167
_diffrn_reflns_theta_min 1.535
_exptl_absorpt_coefficient_mu 0.295
_exptl_absorpt_correction_T_max 0.7454
_exptl_absorpt_correction_T_min 0.5257
_exptl_absorpt_correction_type multi-scan
_exptl_absorpt_process_details SADABS
_exptl_crystal_colour yellow
_exptl_crystal_density_diffrn 1.407
_exptl_crystal_density_meas ?
_exptl_crystal_description plate
_exptl_crystal_F_000 540
_exptl_crystal_size_max 0.243
_exptl_crystal_size_mid 0.085
_exptl_crystal_size_min 0.076
_refine_diff_density_max 0.286
_refine_diff_density_min -0.418
_refine_diff_density_rms 0.068
_refine_ls_extinction_method none
_refine_ls_goodness_of_fit_ref 1.125
_refine_ls_hydrogen_treatment mixed
_refine_ls_matrix_type full
_refine_ls_number_parameters 374
_refine_ls_number_reflns 4687
_refine_ls_number_restraints 12
_refine_ls_restrained_S_all 1.124
_refine_ls_R_factor_all 0.1833
_refine_ls_R_factor_gt 0.0509
_refine_ls_shift/su_max 0.031
_refine_ls_shift/su_mean 0.002
_refine_ls_structure_factor_coef Fsqd
_refine_ls_weighting_details 'w=1/[\s^2^(Fo^2^)+(0.0661P)^2^] where P=(Fo^2^+2Fc^2^)/3'
_refine_ls_weighting_scheme calc
_refine_ls_wR_factor_gt 0.1268
_refine_ls_wR_factor_ref 0.1401
_reflns_Friedel_coverage 0.000
_reflns_number_gt 3168
_reflns_number_total 4687
_reflns_threshold_expression 'I > 2\s(I)'
_cod_data_source_file c6nj00085a2.cif
_cod_data_source_block 2
_cod_depositor_comments
;
The following automatic conversions were performed:

'_exptl_crystal_density_meas' value 'not measured' was changed to '?'
- the value is perceived as not measured.

Automatic conversion script
Id: cif_fix_values 4268 2015-11-12 08:31:59Z antanas 

 Adding full bibliography for 7055534--7055536.cif.
;
_cod_database_code 7055535
_shelx_shelxl_version_number 2014/7
_shelx_space_group_comment
; 
The symmetry employed for this shelxl refinement is uniquely defined 
by the following loop, which should always be used as a source of 
symmetry information in preference to the above space-group names. 
They are only intended as comments. 
;

loop_
_space_group_symop_operation_xyz
'x, y, z'
'-x, -y, -z'

loop_
_atom_site_label
_atom_site_type_symbol
_atom_site_fract_x
_atom_site_fract_y
_atom_site_fract_z
_atom_site_U_iso_or_equiv
_atom_site_adp_type
_atom_site_occupancy
_atom_site_site_symmetry_order
_atom_site_calc_flag
_atom_site_refinement_flags_posn
_atom_site_refinement_flags_adp
_atom_site_refinement_flags_occupancy
_atom_site_disorder_assembly
_atom_site_disorder_group
B1 B 0.0545(3) 0.2302(2) 0.77358(19) 0.0199(6) Uani 1 1 d . . . . .
C1 C 0.2457(2) 0.2641(2) 0.91127(17) 0.0205(5) Uani 1 1 d . . . . .
C2 C 0.3130(2) 0.1811(2) 1.00064(17) 0.0212(5) Uani 1 1 d . . . . .
C3 C 0.4024(2) 0.2077(2) 1.07299(17) 0.0235(5) Uani 1 1 d . . . . .
H3 H 0.4317 0.2921 1.0705 0.028 Uiso 1 1 calc R U . . .
C4 C 0.4485(2) 0.1059(2) 1.15018(18) 0.0282(6) Uani 1 1 d . . . . .
H4 H 0.5099 0.1215 1.2010 0.034 Uiso 1 1 calc R U . . .
C5 C 0.4056(2) -0.0180(2) 1.15362(18) 0.0254(5) Uani 1 1 d . . . . .
H5 H 0.4382 -0.0852 1.2069 0.031 Uiso 1 1 calc R U . . .
C6 C 0.3161(2) -0.0451(2) 1.08061(17) 0.0221(5) Uani 1 1 d . . . . .
H6 H 0.2883 -0.1298 1.0822 0.026 Uiso 1 1 calc R U . . .
C7 C 0.2690(2) 0.0574(2) 1.00489(16) 0.0191(5) Uani 1 1 d . . . . .
C8 C 0.1735(2) 0.06307(19) 0.91997(16) 0.0181(5) Uani 1 1 d . . . . .
C9 C 0.0386(2) -0.01691(19) 0.81471(16) 0.0187(5) Uani 1 1 d . . . . .
C10 C -0.0261(2) -0.1199(2) 0.77544(17) 0.0204(5) Uani 1 1 d . . . . .
C11 C -0.0329(2) -0.2491(2) 0.81441(17) 0.0239(5) Uani 1 1 d . . . . .
H11 H 0.0095 -0.2878 0.8770 0.029 Uiso 1 1 calc R U . . .
C12 C -0.1050(3) -0.3206(2) 0.75756(18) 0.0284(6) Uani 1 1 d . . . . .
H12 H -0.1138 -0.4097 0.7825 0.034 Uiso 1 1 calc R U . . .
C13 C -0.1639(3) -0.2641(2) 0.66566(18) 0.0300(6) Uani 1 1 d . . . . .
H13 H -0.2116 -0.3157 0.6287 0.036 Uiso 1 1 calc R U . . .
C14 C -0.1553(3) -0.1332(2) 0.62555(18) 0.0280(6) Uani 1 1 d . . . . .
H14 H -0.1949 -0.0948 0.5621 0.034 Uiso 1 1 calc R U . . .
C15 C -0.0859(2) -0.0627(2) 0.68343(17) 0.0214(5) Uani 1 1 d . . . . .
C16 C -0.0571(3) 0.0759(2) 0.66439(17) 0.0235(5) Uani 1 1 d . . . . .
C17 C -0.1004(2) 0.30764(19) 0.80910(16) 0.0196(5) Uani 1 1 d . . . . .
C18 C -0.1196(2) 0.34084(19) 0.90529(17) 0.0223(5) Uani 1 1 d . . . . .
H18 H -0.0373 0.3215 0.9492 0.027 Uiso 1 1 calc R U . . .
C19 C -0.2555(3) 0.4011(2) 0.93793(18) 0.0269(6) Uani 1 1 d . . . . .
H19 H -0.2642 0.4232 1.0030 0.032 Uiso 1 1 calc R U . . .
C20 C -0.3771(3) 0.4288(2) 0.87660(19) 0.0270(6) Uani 1 1 d . . . . .
H20 H -0.4705 0.4686 0.8994 0.032 Uiso 1 1 calc R U . . .
C21 C -0.3627(3) 0.3984(2) 0.78136(19) 0.0281(6) Uani 1 1 d . . . . .
H21 H -0.4463 0.4172 0.7384 0.034 Uiso 1 1 calc R U . . .
C22 C -0.2251(2) 0.34005(19) 0.74846(17) 0.0243(5) Uani 1 1 d . . . . .
H22 H -0.2162 0.3218 0.6822 0.029 Uiso 1 1 calc R U . . .
C23 C 0.1540(2) 0.3044(2) 0.67888(16) 0.0234(5) Uani 1 1 d . . . . .
C24 C 0.1099(3) 0.4255(2) 0.62350(18) 0.0318(6) Uani 1 1 d . . . . .
H24 H 0.0171 0.4699 0.6422 0.038 Uiso 1 1 calc R U . . .
C25 C 0.1984(3) 0.4833(3) 0.54126(19) 0.0421(7) Uani 1 1 d . . . . .
H25 H 0.1650 0.5657 0.5045 0.050 Uiso 1 1 calc R U . . .
C26 C 0.3321(3) 0.4221(3) 0.5135(2) 0.0501(9) Uani 1 1 d . . . . .
H26 H 0.3921 0.4615 0.4573 0.060 Uiso 1 1 calc R U . . .
C27 C 0.3811(3) 0.3018(3) 0.5675(2) 0.0487(8) Uani 1 1 d . . . . .
H27 H 0.4750 0.2590 0.5486 0.058 Uiso 1 1 calc R U . . .
C28 C 0.2927(3) 0.2441(2) 0.64911(19) 0.0355(6) Uani 1 1 d . . . . .
H28 H 0.3271 0.1618 0.6856 0.043 Uiso 1 1 calc R U . . .
Cl1 Cl 0.3542(3) 0.6612(3) 0.7230(2) 0.0340(5) Uani 0.6 1 d . . P A 1
Cl2 Cl 0.3259(4) 0.9255(3) 0.6071(3) 0.0373(5) Uani 0.6 1 d . . P A 1
Cl3 Cl 0.3624(8) 0.9122(7) 0.5944(6) 0.097(2) Uani 0.4 1 d . . P A 2
Cl4 Cl 0.3708(8) 0.6661(6) 0.7155(6) 0.111(2) Uani 0.4 1 d . . P A 2
N1 N 0.2557(8) 0.3819(7) 0.8810(5) 0.0145(11) Uani 0.7 1 d . . P B 1
N2 N 0.16053(19) 0.18303(16) 0.86568(13) 0.0196(4) Uani 1 1 d . . . . .
N3 N 0.11057(19) -0.03909(16) 0.90008(13) 0.0195(4) Uani 1 1 d . . . . .
N4 N 0.01575(19) 0.09581(15) 0.75055(13) 0.0186(4) Uani 1 1 d . . . . .
O1 O -0.0791(5) 0.1577(4) 0.5869(4) 0.0290(9) Uani 0.7 1 d . . P C 1
N5 N -0.1156(14) 0.1605(14) 0.5997(12) 0.020(3) Uani 0.3 1 d . U P C 2
H5A H -0.1620 0.1265 0.5606 0.030 Uiso 0.3 1 calc R U P C 2
O2 O 0.262(3) 0.385(2) 0.8826(18) 0.064(4) Uani 0.3 1 d . U P B 2
H1N H 0.204(3) 0.410(3) 0.821(2) 0.006(7) Uiso 0.7 1 d . . P D 1
C29 C 0.2754(3) 0.7662(2) 0.61826(19) 0.0335(6) Uani 1 1 d . . . . .
H29A H 0.1629 0.7665 0.6245 0.040 Uiso 1 1 calc R U . A 1
H29B H 0.3108 0.7337 0.5561 0.040 Uiso 1 1 calc R U . A 1

loop_
_atom_site_aniso_label
_atom_site_aniso_U_11
_atom_site_aniso_U_22
_atom_site_aniso_U_33
_atom_site_aniso_U_23
_atom_site_aniso_U_13
_atom_site_aniso_U_12
B1 0.0232(14) 0.0200(12) 0.0173(13) -0.0030(11) -0.0062(11) -0.0028(10)
C1 0.0181(12) 0.0261(13) 0.0192(12) -0.0078(10) -0.0006(10) -0.0048(9)
C2 0.0190(12) 0.0264(12) 0.0188(12) -0.0055(10) 0.0006(10) -0.0040(9)
C3 0.0212(12) 0.0279(12) 0.0241(13) -0.0086(11) -0.0026(11) -0.0080(9)
C4 0.0224(12) 0.0389(14) 0.0262(13) -0.0114(12) -0.0039(11) -0.0055(10)
C5 0.0238(13) 0.0296(12) 0.0227(13) -0.0035(11) -0.0038(11) -0.0027(9)
C6 0.0212(12) 0.0239(11) 0.0209(12) -0.0026(10) 0.0014(10) -0.0058(9)
C7 0.0166(11) 0.0244(11) 0.0170(11) -0.0055(10) 0.0027(10) -0.0035(8)
C8 0.0183(11) 0.0200(11) 0.0166(11) -0.0050(9) 0.0031(10) -0.0033(8)
C9 0.0165(11) 0.0223(11) 0.0180(12) -0.0049(10) 0.0015(10) -0.0044(9)
C10 0.0193(12) 0.0237(11) 0.0205(12) -0.0085(10) -0.0003(10) -0.0050(9)
C11 0.0283(13) 0.0248(12) 0.0187(12) -0.0039(10) 0.0006(11) -0.0047(9)
C12 0.0352(14) 0.0221(12) 0.0303(14) -0.0087(11) 0.0033(12) -0.0099(10)
C13 0.0388(15) 0.0291(13) 0.0268(14) -0.0125(11) -0.0046(12) -0.0097(10)
C14 0.0313(14) 0.0311(13) 0.0229(13) -0.0061(11) -0.0071(11) -0.0035(10)
C15 0.0207(12) 0.0240(11) 0.0213(13) -0.0081(10) -0.0011(10) -0.0033(9)
C16 0.0273(13) 0.0257(12) 0.0174(12) -0.0037(11) -0.0031(11) -0.0022(10)
C17 0.0230(12) 0.0183(11) 0.0174(12) -0.0001(9) -0.0016(10) -0.0076(9)
C18 0.0223(12) 0.0262(12) 0.0188(12) -0.0027(10) -0.0034(10) -0.0059(9)
C19 0.0284(13) 0.0291(12) 0.0253(13) -0.0091(11) 0.0046(12) -0.0081(10)
C20 0.0234(13) 0.0257(12) 0.0316(14) -0.0048(11) 0.0010(12) -0.0034(9)
C21 0.0230(12) 0.0313(13) 0.0307(14) -0.0058(11) -0.0108(11) -0.0001(9)
C22 0.0289(13) 0.0233(12) 0.0209(12) -0.0034(10) -0.0051(11) -0.0019(9)
C23 0.0254(12) 0.0263(12) 0.0212(12) -0.0071(10) -0.0006(11) -0.0113(9)
C24 0.0440(15) 0.0302(13) 0.0229(13) -0.0046(11) -0.0002(12) -0.0140(11)
C25 0.070(2) 0.0391(15) 0.0209(14) 0.0002(12) -0.0062(14) -0.0311(14)
C26 0.0521(19) 0.083(2) 0.0224(15) -0.0092(16) 0.0028(14) -0.0490(17)
C27 0.0254(15) 0.094(2) 0.0300(16) -0.0152(17) 0.0052(13) -0.0192(14)
C28 0.0253(13) 0.0518(15) 0.0297(15) -0.0071(13) -0.0001(12) -0.0072(11)
Cl1 0.0382(9) 0.0194(10) 0.0409(10) 0.0102(8) -0.0251(8) -0.0016(7)
Cl2 0.0472(8) 0.0282(11) 0.0350(9) 0.0074(8) -0.0172(7) -0.0124(7)
Cl3 0.154(6) 0.046(2) 0.096(4) -0.004(2) -0.065(4) -0.013(3)
Cl4 0.140(5) 0.062(3) 0.142(5) -0.031(3) -0.055(4) -0.010(3)
N1 0.0155(17) 0.0136(17) 0.0156(18) -0.0012(11) -0.0053(13) -0.0071(11)
N2 0.0218(10) 0.0203(9) 0.0179(10) -0.0045(8) -0.0009(9) -0.0058(7)
N3 0.0206(10) 0.0216(9) 0.0178(10) -0.0055(8) -0.0029(9) -0.0037(7)
N4 0.0219(10) 0.0185(9) 0.0160(10) -0.0021(8) -0.0040(9) -0.0043(7)
O1 0.027(2) 0.0324(17) 0.029(2) -0.0082(14) -0.0058(19) -0.0039(17)
N5 0.020(3) 0.020(3) 0.020(3) -0.0038(6) -0.0010(2) -0.0017(3)
O2 0.064(4) 0.064(4) 0.064(4) -0.0120(8) -0.0030(3) -0.0055(4)
C29 0.0301(14) 0.0391(14) 0.0318(15) -0.0085(12) -0.0033(12) -0.0011(10)

loop_
_atom_type_symbol
_atom_type_description
_atom_type_scat_dispersion_real
_atom_type_scat_dispersion_imag
_atom_type_scat_source
C C 0.0033 0.0016 'International Tables Vol C Tables 4.2.6.8 and 6.1.1.4'
H H 0.0000 0.0000 'International Tables Vol C Tables 4.2.6.8 and 6.1.1.4'
N N 0.0061 0.0033 'International Tables Vol C Tables 4.2.6.8 and 6.1.1.4'
O O 0.0106 0.0060 'International Tables Vol C Tables 4.2.6.8 and 6.1.1.4'
B B 0.0013 0.0007 'International Tables Vol C Tables 4.2.6.8 and 6.1.1.4'
Cl Cl 0.1484 0.1585 'International Tables Vol C Tables 4.2.6.8 and 6.1.1.4'

loop_
_geom_angle_atom_site_label_1
_geom_angle_atom_site_label_2
_geom_angle_atom_site_label_3
_geom_angle
N2 B1 N4 100.58(16)
N2 B1 C17 110.10(17)
N4 B1 C17 109.52(16)
N2 B1 C23 109.07(17)
N4 B1 C23 109.39(16)
C17 B1 C23 116.93(18)
N1 C1 N2 125.8(4)
O2 C1 N2 128.4(11)
N1 C1 C2 127.9(4)
O2 C1 C2 125.2(11)
N2 C1 C2 106.32(18)
C3 C2 C7 121.1(2)
C3 C2 C1 131.59(19)
C7 C2 C1 107.3(2)
C2 C3 C4 117.7(2)
C5 C4 C3 121.1(2)
C6 C5 C4 121.3(2)
C5 C6 C7 117.1(2)
C2 C7 C6 121.7(2)
C2 C7 C8 107.17(19)
C6 C7 C8 131.2(2)
N2 C8 N3 126.1(2)
N2 C8 C7 110.17(18)
N3 C8 C7 123.7(2)
N3 C9 N4 127.47(19)
N3 C9 C10 122.6(2)
N4 C9 C10 109.9(2)
C11 C10 C15 122.1(2)
C11 C10 C9 131.4(2)
C15 C10 C9 106.51(18)
C10 C11 C12 116.8(2)
C13 C12 C11 121.2(2)
C12 C13 C14 122.0(2)
C15 C14 C13 116.3(2)
C14 C15 C10 121.6(2)
C14 C15 C16 130.7(2)
C10 C15 C16 107.70(19)
N5 C16 N4 126.0(8)
O1 C16 N4 125.3(3)
N5 C16 C15 125.8(8)
O1 C16 C15 128.2(3)
N4 C16 C15 106.28(19)
C22 C17 C18 115.84(19)
C22 C17 B1 122.14(19)
C18 C17 B1 121.9(2)
C19 C18 C17 122.0(2)
C20 C19 C18 120.3(2)
C19 C20 C21 119.5(2)
C20 C21 C22 119.8(2)
C17 C22 C21 122.5(2)
C24 C23 C28 116.82(19)
C24 C23 B1 124.26(19)
C28 C23 B1 118.9(2)
C23 C24 C25 121.8(2)
C26 C25 C24 120.2(3)
C25 C26 C27 119.9(2)
C28 C27 C26 119.9(3)
C27 C28 C23 121.5(3)
C8 N2 C1 109.00(19)
C8 N2 B1 125.10(17)
C1 N2 B1 125.61(17)
C9 N3 C8 114.60(18)
C9 N4 C16 109.49(17)
C9 N4 B1 123.88(18)
C16 N4 B1 126.49(18)
Cl4 C29 Cl3 106.7(4)
Cl1 C29 Cl2 112.7(2)

loop_
_geom_bond_atom_site_label_1
_geom_bond_atom_site_label_2
_geom_bond_distance
B1 N2 1.580(3)
B1 N4 1.588(3)
B1 C17 1.620(3)
B1 C23 1.623(3)
C1 N1 1.248(8)
C1 O2 1.29(2)
C1 N2 1.438(3)
C1 C2 1.474(3)
C2 C3 1.380(3)
C2 C7 1.394(3)
C3 C4 1.400(3)
C4 C5 1.393(3)
C5 C6 1.390(3)
C6 C7 1.395(3)
C7 C8 1.456(3)
C8 N2 1.341(3)
C8 N3 1.342(3)
C9 N3 1.324(3)
C9 N4 1.343(3)
C9 C10 1.477(3)
C10 C11 1.377(3)
C10 C15 1.389(3)
C11 C12 1.396(3)
C12 C13 1.383(3)
C13 C14 1.398(3)
C14 C15 1.386(3)
C15 C16 1.487(3)
C16 N5 1.227(16)
C16 O1 1.239(5)
C16 N4 1.425(3)
C17 C22 1.391(3)
C17 C18 1.408(3)
C18 C19 1.390(3)
C19 C20 1.373(3)
C20 C21 1.382(3)
C21 C22 1.396(3)
C23 C24 1.391(3)
C23 C28 1.397(3)
C24 C25 1.394(3)
C25 C26 1.358(4)
C26 C27 1.388(4)
C27 C28 1.388(3)
Cl1 C29 1.762(4)
Cl2 C29 1.765(4)
Cl3 C29 1.759(8)
Cl4 C29 1.732(7)
